data_7030381
loop_
_publ_author_name
'Pai, Sandesh'
'Hafftlang, Maryam'
'Atongo, George'
'Nagel, Christoph'
'Niesel, Johanna'
'Botov, Svetlana'
'Schmalz, Hans-G\"unther'
'Yard, Benito'
'Schatzschneider, Ulrich'

_publ_section_title
;
 New modular manganese(i) tricarbonyl complexes as PhotoCORMs: in vitro
 detection of photoinduced carbon monoxide release using COP-1 as a
 fluorogenic switch-on probe.
;
_journal_issue 23
_journal_name_full 'Dalton transactions (Cambridge, England : 2003)'
_journal_page_first 8664
_journal_page_last 8678
_journal_paper_doi 10.1039/c4dt00254g
_journal_volume 43
_journal_year 2014
_chemical_formula_moiety 'C18 H16 I Mn N5 O3, C3 H6 O, Br'
_chemical_formula_sum 'C21 H22 Br I Mn N5 O4'
_chemical_formula_weight 670.19
_chemical_name_systematic
;
 ? 
;
_space_group_crystal_system triclinic
_space_group_IT_number 2
_space_group_name_Hall '-P 1'
_space_group_name_H-M_alt 'P -1'
_symmetry_space_group_name_Hall '-P 1'
_symmetry_space_group_name_H-M 'P -1'
_atom_sites_solution_hydrogens geom
_atom_sites_solution_primary direct
_atom_sites_solution_secondary difmap
_audit_creation_date 2013-07-25
_audit_creation_method
;
  Olex2 1.2
  (compiled Apr 23 2013 17:54:37, GUI svn.r4466)
;
_cell_angle_alpha 98.487(2)
_cell_angle_beta 110.618(3)
_cell_angle_gamma 106.055(3)
_cell_formula_units_Z 2
_cell_length_a 9.8908(3)
_cell_length_b 11.9141(4)
_cell_length_c 12.1870(3)
_cell_measurement_reflns_used 200
_cell_measurement_temperature 113(2)
_cell_measurement_theta_max 25
_cell_measurement_theta_min 3.16
_cell_volume 1242.87(8)
_computing_cell_refinement 'CrysAlis CCD 1.170.32, Oxford Diffraction '
_computing_data_collection 'CrysAlis CCD 1.170.32, Oxford Diffraction '
_computing_data_reduction 'CrysAlis CCD 1.170.32, Oxford Diffraction '
_computing_molecular_graphics
;
O. V. Dolomanov, L. J. Bourhis, R. J. Gildea, J. A. K. Howard and H. Puschmann,
OLEX2: a complete structure solution, refinement and analysis program.
J. Appl. Cryst. (2009). 42, 339-341.
;
_computing_publication_material
;
O. V. Dolomanov, L. J. Bourhis, R. J. Gildea, J. A. K. Howard and H. Puschmann,
OLEX2: a complete structure solution, refinement and analysis program.
J. Appl. Cryst. (2009). 42, 339-341.
;
_computing_structure_refinement 'SHELXL-97 (Sheldrick, 1997)'
_computing_structure_solution 'SHELXS-97 (Sheldrick, 1990)'
_diffrn_ambient_temperature 113(2)
_diffrn_detector_area_resol_mean 'not measured'
_diffrn_measured_fraction_theta_full 0.998
_diffrn_measured_fraction_theta_max 0.998
_diffrn_measurement_device_type 'multiwire proportional'
_diffrn_measurement_method 'phi and omega scans'
_diffrn_radiation_monochromator graphite
_diffrn_radiation_type MoK\a
_diffrn_radiation_wavelength 0.71073
_diffrn_reflns_av_R_equivalents 0.0263
_diffrn_reflns_av_unetI/netI 0.0263
_diffrn_reflns_limit_h_max 11
_diffrn_reflns_limit_h_min -11
_diffrn_reflns_limit_k_max 14
_diffrn_reflns_limit_k_min -14
_diffrn_reflns_limit_l_max 14
_diffrn_reflns_limit_l_min -14
_diffrn_reflns_number 13673
_diffrn_reflns_theta_full 25.00
_diffrn_reflns_theta_max 25.00
_diffrn_reflns_theta_min 3.16
_diffrn_source 'fine-focus sealed tube'
_diffrn_standards_decay_% 'not measured'
_diffrn_standards_interval_count 'not measured'
_diffrn_standards_interval_time 'not measured'
_diffrn_standards_number 'not measured'
_exptl_absorpt_coefficient_mu 3.417
_exptl_absorpt_correction_T_max 0.711
_exptl_absorpt_correction_T_min 0.670
_exptl_absorpt_correction_type empirical
_exptl_absorpt_process_details sadabs
_exptl_crystal_colour yellow
_exptl_crystal_density_diffrn 1.791
_exptl_crystal_density_meas ?
_exptl_crystal_density_method 'not measured'
_exptl_crystal_description prism
_exptl_crystal_F_000 656
_exptl_crystal_size_max 0.3
_exptl_crystal_size_mid 0.1
_exptl_crystal_size_min 0.1
_refine_diff_density_max 0.593
_refine_diff_density_min -0.291
_refine_diff_density_rms 0.075
_refine_ls_extinction_method none
_refine_ls_goodness_of_fit_ref 0.954
_refine_ls_hydrogen_treatment mixed
_refine_ls_matrix_type full
_refine_ls_number_parameters 302
_refine_ls_number_reflns 4376
_refine_ls_number_restraints 0
_refine_ls_restrained_S_all 0.954
_refine_ls_R_factor_all 0.0246
_refine_ls_R_factor_gt 0.0200
_refine_ls_shift/su_max 0.001
_refine_ls_shift/su_mean 0.000
_refine_ls_structure_factor_coef Fsqd
_refine_ls_weighting_details 'calc w=1/[\s^2^(Fo^2^)+(0.0287P)^2^+0.0000P] where P=(Fo^2^+2Fc^2^)/3'
_refine_ls_weighting_scheme calc
_refine_ls_wR_factor_gt 0.0460
_refine_ls_wR_factor_ref 0.0466
_reflns_number_gt 3727
_reflns_number_total 4376
_reflns_threshold_expression >2sigma(I)
_cod_data_source_file c4dt00254g2.cif
_cod_data_source_block C21H22BrIMnN5O4
_cod_depositor_comments
;Adding full bibliography for 7030381--7030383.cif.

The following automatic conversions were performed:

'_exptl_crystal_density_meas' value 'not measured' was changed to '?'
- the value is perceived as not measured.

Automatic conversion script
Id: cif_fix_values 3008 2015-01-20 13:52:24Z robertas 
;
_cod_original_cell_volume 1242.87(6)
_cod_database_code 7030381
_olex2_refinement_description
;
1. Others
 Fixed Uiso: H4a(0.019) H4b(0.019) H5(0.018) H6(0.021) H7(0.024) H8(0.021)
 H9(0.023) H10(0.026) H11(0.021) H12a(0.024) H12b(0.024) H14(0.023) H15(0.023)
 H17(0.024) H18(0.023) H19a(0.046) H19b(0.046) H19c(0.046) H21a(0.053)
 H21b(0.053) H21c(0.053)
 Fixed X: H4a(0.0792) H4b(0.0041) H5(0.2633) H6(0.2992) H7(0.2915) H8(0.2222)
 H9(0.5098) H10(0.6341) H11(0.473) H12a(-0.0183) H12b(-0.124) H14(-0.1168) H15(-
 0.3329) H17(-0.5838) H18(-0.366) H19a(0.372) H19b(0.4332) H19c(0.3546)
 H21a(0.0738) H21b(-0.0326) H21c(0.0573)
 Fixed Y: H4a(0.7424) H4b(0.8455) H5(0.9406) H6(1.1649) H7(1.275) H8(1.1187)
 H9(0.8813) H10(0.7791) H11(0.7351) H12a(0.5929) H12b(0.6152) H14(0.5587)
 H15(0.5025) H17(0.5817) H18(0.6428) H19a(0.7762) H19b(0.8) H19c(0.8867)
 H21a(0.6886) H21b(0.6623) H21c(0.7991)
 Fixed Z: H4a(0.0136) H4b(0.0104) H5(0.062) H6(0.1521) H7(0.3409) H8(0.4476)
 H9(0.115) H10(0.2663) H11(0.384) H12a(0.0962) H12b(0.1643) H14(-0.1262) H15(-
 0.3117) H17(-0.1319) H18(0.0529) H19a(0.7451) H19b(0.8898) H19c(0.8242)
 H21a(0.6178) H21b(0.691) H21c(0.6978)
;

loop_
_space_group_symop_id
_space_group_symop_operation_xyz
1 'x, y, z'
2 '-x, -y, -z'

loop_
_atom_site_label
_atom_site_type_symbol
_atom_site_fract_x
_atom_site_fract_y
_atom_site_fract_z
_atom_site_U_iso_or_equiv
_atom_site_adp_type
_atom_site_occupancy
_atom_site_symmetry_multiplicity
_atom_site_calc_flag
_atom_site_refinement_flags
H1 H -0.047(2) 0.8123(19) 0.1542(19) 0.011(6) Uiso 1 1 d .
H4a H 0.0792 0.7424 0.0136 0.019 Uiso 1 1 calc R
H4b H 0.0041 0.8455 0.0104 0.019 Uiso 1 1 calc R
H5 H 0.2633 0.9406 0.0620 0.018 Uiso 1 1 calc R
H6 H 0.2992 1.1649 0.1521 0.021 Uiso 1 1 calc R
H7 H 0.2915 1.2750 0.3409 0.024 Uiso 1 1 calc R
H8 H 0.2222 1.1187 0.4476 0.021 Uiso 1 1 calc R
H9 H 0.5098 0.8813 0.1150 0.023 Uiso 1 1 calc R
H10 H 0.6341 0.7791 0.2663 0.026 Uiso 1 1 calc R
H11 H 0.4730 0.7351 0.3840 0.021 Uiso 1 1 calc R
H12a H -0.0183 0.5929 0.0962 0.024 Uiso 1 1 calc R
H12b H -0.1240 0.6152 0.1643 0.024 Uiso 1 1 calc R
H14 H -0.1168 0.5587 -0.1262 0.023 Uiso 1 1 calc R
H15 H -0.3329 0.5025 -0.3117 0.023 Uiso 1 1 calc R
H17 H -0.5838 0.5817 -0.1319 0.024 Uiso 1 1 calc R
H18 H -0.3660 0.6428 0.0529 0.023 Uiso 1 1 calc R
C1 C 0.3132(3) 0.88446(19) 0.4947(2) 0.0169(5) Uani 1 1 d .
C2 C 0.1296(2) 0.6758(2) 0.36006(19) 0.0181(5) Uani 1 1 d .
C3 C 0.0227(3) 0.84375(19) 0.3906(2) 0.0182(5) Uani 1 1 d .
C4 C 0.0754(2) 0.81319(19) 0.06482(19) 0.0162(5) Uani 1 1 d .
C5 C 0.2358(2) 0.91025(18) 0.12639(19) 0.0147(5) Uani 1 1 d .
C6 C 0.2767(2) 1.13046(18) 0.2120(2) 0.0172(5) Uani 1 1 d .
C7 C 0.2724(3) 1.19077(19) 0.3150(2) 0.0204(5) Uani 1 1 d .
C8 C 0.2342(2) 1.10323(18) 0.3735(2) 0.0172(5) Uani 1 1 d .
C9 C 0.4755(2) 0.85330(19) 0.1730(2) 0.0189(5) Uani 1 1 d .
C10 C 0.5436(3) 0.7975(2) 0.2555(2) 0.0216(5) Uani 1 1 d .
C11 C 0.4531(2) 0.77352(18) 0.3201(2) 0.0173(5) Uani 1 1 d .
C12 C -0.0847(3) 0.63966(18) 0.1039(2) 0.0202(5) Uani 1 1 d .
C13 C -0.2202(2) 0.60512(18) -0.0175(2) 0.0174(5) Uani 1 1 d .
C14 C -0.2113(3) 0.56378(18) -0.1269(2) 0.0195(5) Uani 1 1 d .
C15 C -0.3397(3) 0.52981(18) -0.2372(2) 0.0194(5) Uani 1 1 d .
C16 C -0.4768(2) 0.53611(19) -0.2374(2) 0.0188(5) Uani 1 1 d .
C17 C -0.4887(3) 0.57748(19) -0.1306(2) 0.0200(5) Uani 1 1 d .
C18 C -0.3593(3) 0.61285(19) -0.0209(2) 0.0193(5) Uani 1 1 d .
N1 N 0.0129(2) 0.77213(15) 0.15208(16) 0.0139(4) Uani 1 1 d .
N2 N 0.2428(2) 1.01285(15) 0.21223(16) 0.0141(4) Uani 1 1 d .
N3 N 0.21684(19) 0.99446(15) 0.31126(15) 0.0137(4) Uani 1 1 d .
N4 N 0.3501(2) 0.86085(15) 0.19000(15) 0.0139(4) Uani 1 1 d .
N5 N 0.33376(19) 0.81186(15) 0.28012(16) 0.0143(4) Uani 1 1 d .
O1 O 0.40781(18) 0.92024(14) 0.59280(14) 0.0262(4) Uani 1 1 d .
O2 O 0.10548(19) 0.58128(14) 0.37717(15) 0.0293(4) Uani 1 1 d .
O3 O -0.06652(19) 0.85279(15) 0.42768(15) 0.0284(4) Uani 1 1 d .
Mn1 Mn 0.16931(4) 0.82622(3) 0.33940(3) 0.01269(8) Uani 1 1 d .
I1 I -0.673281(18) 0.482393(15) -0.402536(14) 0.03211(6) Uani 1 1 d .
H19a H 0.3720 0.7762 0.7451 0.046 Uiso 1 1 calc R
H19b H 0.4332 0.8000 0.8898 0.046 Uiso 1 1 calc R
H19c H 0.3546 0.8867 0.8242 0.046 Uiso 1 1 calc R
H21a H 0.0738 0.6886 0.6178 0.053 Uiso 1 1 calc R
H21b H -0.0326 0.6623 0.6910 0.053 Uiso 1 1 calc R
H21c H 0.0573 0.7991 0.6978 0.053 Uiso 1 1 calc R
C19 C 0.3528(3) 0.8032(2) 0.8164(2) 0.0309(6) Uani 1 1 d .
C20 C 0.1984(3) 0.7221(2) 0.8009(2) 0.0239(5) Uani 1 1 d .
C21 C 0.0625(3) 0.7176(2) 0.6925(2) 0.0352(7) Uani 1 1 d .
O4 O 0.1834(2) 0.66384(16) 0.87204(16) 0.0350(4) Uani 1 1 d .
Br1 Br 0.19349(2) 0.048829(19) 0.88421(2) 0.01836(6) Uani 1 1 d .

loop_
_atom_site_aniso_label
_atom_site_aniso_U_11
_atom_site_aniso_U_22
_atom_site_aniso_U_33
_atom_site_aniso_U_23
_atom_site_aniso_U_13
_atom_site_aniso_U_12
C1 0.0190(12) 0.0142(11) 0.0220(13) 0.0067(10) 0.0126(11) 0.0060(9)
C2 0.0130(12) 0.0237(13) 0.0126(11) 0.0022(10) 0.0012(9) 0.0058(9)
C3 0.0164(12) 0.0170(11) 0.0157(12) 0.0039(10) 0.0027(10) 0.0031(9)
C4 0.0171(12) 0.0175(11) 0.0132(11) 0.0025(9) 0.0056(9) 0.0064(9)
C5 0.0168(11) 0.0164(11) 0.0124(11) 0.0030(9) 0.0065(9) 0.0080(9)
C6 0.0165(12) 0.0140(11) 0.0218(12) 0.0080(10) 0.0081(10) 0.0045(9)
C7 0.0224(13) 0.0132(11) 0.0247(13) 0.0036(10) 0.0089(10) 0.0068(9)
C8 0.0159(12) 0.0162(11) 0.0172(12) -0.0010(10) 0.0062(9) 0.0060(9)
C9 0.0150(12) 0.0173(11) 0.0197(12) -0.0032(10) 0.0081(10) 0.0020(9)
C10 0.0137(12) 0.0222(12) 0.0267(13) 0.0017(11) 0.0061(10) 0.0086(9)
C11 0.0145(11) 0.0147(11) 0.0180(12) 0.0019(10) 0.0017(9) 0.0063(9)
C12 0.0190(12) 0.0124(11) 0.0195(12) 0.0027(10) 0.0008(10) 0.0015(9)
C13 0.0171(12) 0.0097(10) 0.0189(12) 0.0046(10) 0.0023(10) 0.0017(9)
C14 0.0175(12) 0.0123(11) 0.0249(13) 0.0021(10) 0.0053(10) 0.0056(9)
C15 0.0253(13) 0.0118(10) 0.0152(12) 0.0005(10) 0.0049(10) 0.0044(9)
C16 0.0179(12) 0.0124(11) 0.0153(12) 0.0029(10) -0.0027(9) 0.0022(9)
C17 0.0161(12) 0.0163(11) 0.0254(13) 0.0070(10) 0.0066(10) 0.0043(9)
C18 0.0210(12) 0.0143(11) 0.0188(12) 0.0038(10) 0.0077(10) 0.0019(9)
N1 0.0133(10) 0.0139(9) 0.0141(10) 0.0035(8) 0.0048(8) 0.0056(8)
N2 0.0147(9) 0.0142(9) 0.0138(9) 0.0032(8) 0.0062(8) 0.0057(7)
N3 0.0134(9) 0.0156(9) 0.0119(9) 0.0030(8) 0.0055(8) 0.0050(7)
N4 0.0137(9) 0.0144(9) 0.0141(9) 0.0023(8) 0.0067(8) 0.0054(7)
N5 0.0132(9) 0.0127(9) 0.0151(9) 0.0017(8) 0.0045(8) 0.0047(7)
O1 0.0252(9) 0.0279(9) 0.0148(9) 0.0017(8) 0.0010(8) 0.0056(7)
O2 0.0308(10) 0.0195(9) 0.0291(10) 0.0120(8) 0.0031(8) 0.0059(7)
O3 0.0234(9) 0.0399(10) 0.0277(10) 0.0085(8) 0.0164(8) 0.0123(8)
Mn1 0.01165(17) 0.01349(16) 0.01188(17) 0.00298(14) 0.00411(13) 0.00415(13)
I1 0.02347(10) 0.03789(11) 0.01953(9) 0.00037(8) -0.00435(7) 0.00948(7)
C19 0.0302(15) 0.0282(13) 0.0373(15) 0.0082(12) 0.0149(12) 0.0141(11)
C20 0.0284(14) 0.0219(12) 0.0240(13) 0.0002(11) 0.0128(11) 0.0135(10)
C21 0.0336(16) 0.0262(14) 0.0349(16) 0.0034(13) 0.0038(13) 0.0110(12)
O4 0.0373(11) 0.0446(11) 0.0329(10) 0.0146(9) 0.0214(9) 0.0181(9)
Br1 0.01876(12) 0.02095(12) 0.02042(12) 0.00792(10) 0.00963(10) 0.01122(9)

loop_
_atom_type_symbol
_atom_type_description
_atom_type_scat_dispersion_real
_atom_type_scat_dispersion_imag
_atom_type_scat_source
C C 0.0033 0.0016 'International Tables Vol C Tables 4.2.6.8 and 6.1.1.4'
N N 0.0061 0.0033 'International Tables Vol C Tables 4.2.6.8 and 6.1.1.4'
O O 0.0106 0.0060 'International Tables Vol C Tables 4.2.6.8 and 6.1.1.4'
Mn Mn 0.3368 0.7283 'International Tables Vol C Tables 4.2.6.8 and 6.1.1.4'
I I -0.4742 1.8119 'International Tables Vol C Tables 4.2.6.8 and 6.1.1.4'
Br Br -0.2901 2.4595 'International Tables Vol C Tables 4.2.6.8 and 6.1.1.4'
H H 0.0000 0.0000 'International Tables Vol C Tables 4.2.6.8 and 6.1.1.4'

loop_
_geom_angle_atom_site_label_1
_geom_angle_atom_site_label_2
_geom_angle_atom_site_label_3
_geom_angle
O1 C1 Mn1 178.0(2)
O2 C2 Mn1 177.8(2)
O3 C3 Mn1 176.6(2)
H4b C4 H4a 107.7
C5 C4 H4a 108.9
C5 C4 H4b 108.9
N1 C4 H4a 108.9
N1 C4 H4b 108.9
N1 C4 C5 113.37(17)
C4 C5 H5 108.2
N2 C5 H5 108.2
N2 C5 C4 112.11(18)
N4 C5 H5 108.2
N4 C5 C4 111.03(17)
N4 C5 N2 108.93(16)
C7 C6 H6 126.7
N2 C6 H6 126.7
N2 C6 C7 106.7(2)
C6 C7 H7 127.1
C6 C7 C8 105.84(19)
C8 C7 H7 127.1
C7 C8 H8 124.7
N3 C8 H8 124.7
N3 C8 C7 110.6(2)
C10 C9 H9 126.6
N4 C9 H9 126.6
N4 C9 C10 106.8(2)
C9 C10 H10 127.1
C9 C10 C11 105.8(2)
C11 C10 H10 127.1
C10 C11 H11 124.6
N5 C11 H11 124.6
N5 C11 C10 110.9(2)
H12b C12 H12a 107.5
C13 C12 H12a 108.5
C13 C12 H12b 108.5
N1 C12 H12a 108.5
N1 C12 H12b 108.5
N1 C12 C13 115.03(17)
C14 C13 C12 122.0(2)
C18 C13 C12 119.3(2)
C18 C13 C14 118.7(2)
C13 C14 H14 119.7
C15 C14 H14 119.7
C15 C14 C13 120.5(2)
C14 C15 H15 120.3
C16 C15 H15 120.3
C16 C15 C14 119.4(2)
C15 C16 C17 121.3(2)
C15 C16 I1 120.10(17)
C17 C16 I1 118.57(17)
C16 C17 H17 120.5
C16 C17 C18 118.9(2)
C18 C17 H17 120.5
C13 C18 H18 119.4
C17 C18 H18 119.4
C17 C18 C13 121.1(2)
C4 N1 H1 104.4(14)
C4 N1 C12 110.58(17)
C4 N1 Mn1 117.42(13)
C12 N1 H1 107.6(14)
C12 N1 Mn1 114.37(13)
Mn1 N1 H1 101.0(14)
C6 N2 C5 129.68(19)
C6 N2 N3 111.51(17)
N3 N2 C5 118.78(16)
C8 N3 N2 105.38(17)
C8 N3 Mn1 134.08(15)
N2 N3 Mn1 120.52(13)
C9 N4 C5 129.95(19)
C9 N4 N5 111.58(17)
N5 N4 C5 118.47(17)
C11 N5 N4 104.92(18)
C11 N5 Mn1 133.93(16)
N4 N5 Mn1 120.66(13)
C1 Mn1 C3 90.18(10)
C1 Mn1 N1 174.30(8)
C1 Mn1 N3 92.09(8)
C1 Mn1 N5 90.25(8)
C2 Mn1 C1 88.85(9)
C2 Mn1 C3 89.50(10)
C2 Mn1 N1 96.10(8)
C2 Mn1 N3 177.90(9)
C2 Mn1 N5 92.42(9)
C3 Mn1 N1 92.68(9)
C3 Mn1 N3 92.37(8)
C3 Mn1 N5 178.03(9)
N3 Mn1 N1 82.87(7)
N5 Mn1 N1 86.73(7)
N5 Mn1 N3 85.70(7)
H19b C19 H19a 109.5
H19b C19 H19c 109.5
H19c C19 H19a 109.5
C20 C19 H19a 109.5
C20 C19 H19b 109.5
C20 C19 H19c 109.5
C19 C20 C21 116.0(2)
O4 C20 C19 122.1(2)
O4 C20 C21 121.8(2)
H21a C21 H21c 109.5
H21b C21 H21a 109.5
H21b C21 H21c 109.5
C20 C21 H21a 109.5
C20 C21 H21b 109.5
C20 C21 H21c 109.5

loop_
_geom_bond_atom_site_label_1
_geom_bond_atom_site_label_2
_geom_bond_distance
C4 H4a 0.9900
C4 H4b 0.9900
C4 C5 1.519(3)
C5 H5 1.0000
C6 H6 0.9500
C6 C7 1.372(3)
C7 H7 0.9500
C7 C8 1.390(3)
C8 H8 0.9500
C9 H9 0.9500
C9 C10 1.369(3)
C10 H10 0.9500
C11 H11 0.9500
C11 C10 1.386(3)
C12 H12a 0.9900
C12 H12b 0.9900
C12 C13 1.507(3)
C13 C14 1.393(3)
C13 C18 1.391(3)
C14 H14 0.9500
C15 H15 0.9500
C15 C14 1.392(3)
C16 C15 1.378(3)
C17 H17 0.9500
C17 C16 1.380(3)
C18 H18 0.9500
C18 C17 1.390(3)
N1 H1 0.87(2)
N1 C4 1.484(3)
N1 C12 1.501(3)
N2 C5 1.456(3)
N2 C6 1.348(3)
N3 C8 1.334(3)
N3 N2 1.355(2)
N4 C5 1.453(3)
N4 C9 1.351(3)
N5 C11 1.341(3)
N5 N4 1.355(2)
O1 C1 1.153(3)
O2 C2 1.151(3)
O3 C3 1.146(3)
Mn1 C1 1.805(2)
Mn1 C2 1.801(2)
Mn1 C3 1.818(2)
Mn1 N1 2.1325(17)
Mn1 N3 2.0375(17)
Mn1 N5 2.0351(18)
I1 C16 2.101(2)
C19 H19a 0.9800
C19 H19b 0.9800
C19 H19c 0.9800
C19 C20 1.493(3)
C21 H21a 0.9800
C21 H21b 0.9800
C21 H21c 0.9800
C21 C20 1.498(3)
O4 C20 1.211(3)
